data_7713764
loop_
_publ_author_name
'Cao, Meng'
'Zi, Jie'
'Sang, Rui-Li'
'Xu, Li'

_publ_section_title
;
 Metal-metal bonded pentamolybdate hybrids as electron storage material
;
_journal_name_full 'Dalton Transactions'
_journal_paper_doi 10.1039/D3DT02068A
_journal_year 2023
_chemical_formula_sum 'C36 H54 Mo5 N6 O29 Sr'
_chemical_formula_weight 1602.17
_space_group_crystal_system triclinic
_space_group_IT_number 2
_space_group_name_Hall '-P 1'
_space_group_name_H-M_alt 'P -1'
_atom_sites_solution_hydrogens mixed
_audit_creation_method SHELXL-2016/6
_audit_update_record
;
2023-05-09 deposited with the CCDC.	2023-08-22 downloaded from the CCDC.
;
_cell_angle_alpha 67.740(2)
_cell_angle_beta 79.773(2)
_cell_angle_gamma 80.703(3)
_cell_formula_units_Z 2
_cell_length_a 10.6907(6)
_cell_length_b 15.5420(11)
_cell_length_c 17.3408(11)
_cell_measurement_reflns_used 9952
_cell_measurement_temperature 150(2)
_cell_measurement_theta_max 27.52
_cell_measurement_theta_min 2.53
_cell_volume 2610.1(3)
_computing_cell_refinement 'Bruker SAINT'
_computing_data_collection 'Bruker APEX2'
_computing_data_reduction 'Bruker SAINT'
_computing_molecular_graphics 'Bruker SHELXTL'
_computing_publication_material 'Bruker SHELXTL'
_computing_structure_refinement 'SHELXL-2016/6 (Sheldrick, 2016)'
_computing_structure_solution 'SHELXS-97 (Sheldrick 2008)'
_diffrn_ambient_temperature 150(2)
_diffrn_measured_fraction_theta_full 0.993
_diffrn_measured_fraction_theta_max 0.990
_diffrn_measurement_device_type 'Bruker APEX-II CCD'
_diffrn_measurement_method '\f and \w scans'
_diffrn_radiation_type MoK\a
_diffrn_radiation_wavelength 0.71073
_diffrn_reflns_av_R_equivalents 0.0394
_diffrn_reflns_av_unetI/netI 0.0462
_diffrn_reflns_Laue_measured_fraction_full 0.993
_diffrn_reflns_Laue_measured_fraction_max 0.990
_diffrn_reflns_limit_h_max 13
_diffrn_reflns_limit_h_min -13
_diffrn_reflns_limit_k_max 19
_diffrn_reflns_limit_k_min -20
_diffrn_reflns_limit_l_max 21
_diffrn_reflns_limit_l_min -22
_diffrn_reflns_number 32233
_diffrn_reflns_point_group_measured_fraction_full 0.993
_diffrn_reflns_point_group_measured_fraction_max 0.990
_diffrn_reflns_theta_full 25.242
_diffrn_reflns_theta_max 27.536
_diffrn_reflns_theta_min 2.810
_exptl_absorpt_coefficient_mu 2.276
_exptl_absorpt_correction_T_max 0.7456
_exptl_absorpt_correction_T_min 0.5953
_exptl_absorpt_correction_type multi-scan
_exptl_crystal_colour yellow
_exptl_crystal_density_diffrn 2.039
_exptl_crystal_description block
_exptl_crystal_F_000 1584
_exptl_crystal_size_max 0.500
_exptl_crystal_size_mid 0.200
_exptl_crystal_size_min 0.050
_refine_diff_density_max 2.082
_refine_diff_density_min -1.184
_refine_diff_density_rms 0.150
_refine_ls_extinction_method none
_refine_ls_goodness_of_fit_ref 0.997
_refine_ls_hydrogen_treatment constr
_refine_ls_matrix_type full
_refine_ls_number_parameters 689
_refine_ls_number_reflns 11925
_refine_ls_number_restraints 63
_refine_ls_restrained_S_all 1.007
_refine_ls_R_factor_all 0.0496
_refine_ls_R_factor_gt 0.0409
_refine_ls_shift/su_max 0.008
_refine_ls_shift/su_mean 0.000
_refine_ls_structure_factor_coef Fsqd
_refine_ls_weighting_details 'w=1/[\s^2^(Fo^2^)+(0.0507P)^2^+13.0981P] where P=(Fo^2^+2Fc^2^)/3'
_refine_ls_weighting_scheme calc
_refine_ls_wR_factor_gt 0.1040
_refine_ls_wR_factor_ref 0.1103
_reflns_Friedel_coverage 0.000
_reflns_number_gt 10224
_reflns_number_total 11925
_reflns_threshold_expression 'I > 2\s(I)'
_cod_data_source_file d3dt02068a2.cif
_cod_data_source_block mo_072702_0m
_cod_depositor_comments
;
The following automatic conversions were performed:

data item '_exptl_absorpt_correction_type' value 'Multi-scan' was
changed to 'multi-scan' in accordance with the
/home/data/users/saulius/crontab/automatic-downloads/rss-feeds/RSC/lib/dictionaries/cif_core.dic
dictionary named 'cif_core.dic' version 2.4.2 last updated on
2011-04-26.

Automatic conversion script
Id: cif_fix_values 8170 2020-07-09 18:12:32Z antanas 
;
_cod_database_code 7713764
_shelx_shelxl_version_number 2016/6
_shelx_space_group_comment
; 
The symmetry employed for this shelxl refinement is uniquely defined 
by the following loop, which should always be used as a source of 
symmetry information in preference to the above space-group names. 
They are only intended as comments. 
;
_shelx_estimated_absorpt_t_min 0.5953
_shelx_estimated_absorpt_t_max 0.7456

loop_
_space_group_symop_operation_xyz
'x, y, z'
'-x, -y, -z'

loop_
_atom_site_label
_atom_site_type_symbol
_atom_site_fract_x
_atom_site_fract_y
_atom_site_fract_z
_atom_site_U_iso_or_equiv
_atom_site_adp_type
_atom_site_occupancy
_atom_site_site_symmetry_order
_atom_site_calc_flag
_atom_site_refinement_flags_posn
_atom_site_refinement_flags_adp
_atom_site_refinement_flags_occupancy
_atom_site_disorder_assembly
_atom_site_disorder_group
Mo1 Mo 0.32598(3) 0.67861(3) 0.14316(2) 0.01274(8) Uani 1 1 d . . . . .
Mo2 Mo 0.09595(3) 0.69942(3) 0.20156(2) 0.01376(9) Uani 1 1 d . . . . .
Mo3 Mo 0.19163(3) 0.54627(3) 0.18743(2) 0.01271(8) Uani 1 1 d . . . . .
Mo4 Mo 0.30546(4) 0.86679(3) 0.21522(2) 0.01803(9) Uani 1 1 d . . . . .
Mo5 Mo 0.54697(3) 0.47343(3) 0.18395(2) 0.01486(9) Uani 1 1 d . . . . .
Sr1 Sr 0.32582(4) 0.48341(3) 0.57666(3) 0.01728(10) Uani 1 1 d . . . . .
O1 O 0.2384(3) 0.6092(2) 0.26130(18) 0.0134(6) Uani 1 1 d . . . . .
O2 O 0.1853(3) 0.7732(2) 0.09930(19) 0.0176(6) Uani 1 1 d . . . . .
O3 O 0.0330(3) 0.6201(2) 0.15765(19) 0.0164(6) Uani 1 1 d . . . . .
O4 O 0.2928(3) 0.6015(2) 0.08447(19) 0.0159(6) Uani 1 1 d . . . . .
O5 O 0.3846(3) 0.7687(2) 0.18490(19) 0.0169(6) Uani 1 1 d . . . . .
O6 O 0.2528(3) 0.9440(2) 0.1236(2) 0.0271(8) Uani 1 1 d . . . . .
O7 O 0.4312(3) 0.9172(2) 0.2250(2) 0.0249(7) Uani 1 1 d . . . . .
O8 O 0.4920(3) 0.5947(2) 0.17396(19) 0.0162(6) Uani 1 1 d . . . . .
O9 O 0.5343(3) 0.4711(3) 0.0885(2) 0.0231(7) Uani 1 1 d . . . . .
O10 O 0.7100(3) 0.4650(3) 0.1845(2) 0.0216(7) Uani 1 1 d . . . . .
O11 O 0.1294(3) 0.7952(2) 0.25708(19) 0.0179(6) Uani 1 1 d . . . . .
O12 O -0.0321(3) 0.6519(2) 0.3128(2) 0.0190(7) Uani 1 1 d . . . . .
O13 O -0.2130(3) 0.6689(3) 0.3937(2) 0.0274(8) Uani 1 1 d . . . . .
O14 O 0.1793(3) 0.9338(2) 0.2891(2) 0.0266(8) Uani 1 1 d . . . . .
O15 O 0.0228(5) 0.9214(3) 0.3928(3) 0.0456(11) Uani 1 1 d . . . . .
O16 O 0.3354(3) 0.7670(2) 0.3482(2) 0.0225(7) Uani 1 1 d . . . . .
O17 O 0.3148(4) 0.6507(3) 0.4709(2) 0.0341(9) Uani 1 1 d . . . . .
O18 O 0.3478(3) 0.4426(2) 0.23142(19) 0.0158(6) Uani 1 1 d . . . . .
O19 O 0.0862(3) 0.4545(2) 0.29308(19) 0.0175(6) Uani 1 1 d . . . . .
O20 O 0.0212(5) 0.3256(3) 0.3908(4) 0.0686(18) Uani 1 1 d . . . . .
O21 O 0.5500(3) 0.3266(2) 0.2445(2) 0.0235(7) Uani 1 1 d . . . . .
O22 O 0.4703(4) 0.2166(3) 0.3595(3) 0.0454(11) Uani 1 1 d . . . . .
O23 O 0.5374(3) 0.4490(2) 0.32687(19) 0.0186(6) Uani 1 1 d . . . . .
O24 O 0.4472(3) 0.4567(3) 0.4492(2) 0.0240(7) Uani 1 1 d . . . . .
O25 O 0.1914(3) 0.4839(3) 0.7093(2) 0.0339(9) Uani 1 1 d . . . . .
H25A H 0.215983 0.524371 0.726626 0.051 Uiso 1 1 d R U . . .
H25B H 0.112029 0.505693 0.699589 0.051 Uiso 1 1 d R U . . .
O26 O 0.0817(4) 0.5228(3) 0.5480(2) 0.0304(8) Uani 1 1 d . . . . .
H26C H 0.052236 0.576947 0.551637 0.046 Uiso 1 1 d R U . . .
H26D H 0.035307 0.483300 0.588261 0.046 Uiso 1 1 d R U . . .
O27 O 0.4421(3) 0.3504(3) 0.6884(2) 0.0276(8) Uani 1 1 d . . . . .
H27A H 0.505738 0.323621 0.663763 0.041 Uiso 1 1 d R U . . .
H27B H 0.477938 0.373622 0.716404 0.041 Uiso 1 1 d R U . . .
N1 N 0.4407(3) 0.7508(3) 0.0203(2) 0.0169(7) Uani 1 1 d . . . . .
N2 N -0.0744(4) 0.7979(3) 0.1536(3) 0.0204(8) Uani 1 1 d . . . . .
N3 N 0.1436(4) 0.4618(3) 0.1188(2) 0.0181(8) Uani 1 1 d . . . . .
C1 C 0.4649(6) 0.8401(4) -0.0028(3) 0.0321(12) Uani 1 1 d . . . . .
H1 H 0.430351 0.873447 0.033394 0.039 Uiso 1 1 calc R U . . .
C2 C 0.5381(7) 0.8847(4) -0.0772(4) 0.0434(16) Uani 1 1 d . . . . .
H2 H 0.556356 0.946930 -0.090486 0.052 Uiso 1 1 calc R U . . .
C3 C 0.5851(5) 0.8388(4) -0.1327(3) 0.0332(12) Uani 1 1 d . . . . .
H3 H 0.633789 0.869177 -0.184961 0.040 Uiso 1 1 calc R U . . .
C4 C 0.5593(5) 0.7481(4) -0.1098(3) 0.0305(12) Uani 1 1 d . . . . .
H4 H 0.589755 0.714615 -0.146451 0.037 Uiso 1 1 calc R U . . .
C5 C 0.4886(5) 0.7058(4) -0.0330(3) 0.0239(10) Uani 1 1 d . . . . .
H5 H 0.473211 0.642471 -0.017325 0.029 Uiso 1 1 calc R U . . .
C6 C -0.0649(5) 0.8898(4) 0.1119(3) 0.0264(11) Uani 1 1 d . . . . .
H6 H 0.014044 0.913630 0.106315 0.032 Uiso 1 1 calc R U . . .
C7 C -0.1669(5) 0.9508(4) 0.0768(4) 0.0355(13) Uani 1 1 d . . . . .
H7 H -0.158037 1.015305 0.047125 0.043 Uiso 1 1 calc R U . . .
C8 C -0.2824(6) 0.9157(5) 0.0859(4) 0.0456(17) Uani 1 1 d . . . . .
H8 H -0.352974 0.955872 0.061248 0.055 Uiso 1 1 calc R U . . .
C9 C -0.2940(5) 0.8215(4) 0.1314(4) 0.0411(15) Uani 1 1 d . . . . .
H9 H -0.372927 0.796603 0.139712 0.049 Uiso 1 1 calc R U . . .
C10 C -0.1877(4) 0.7646(4) 0.1644(3) 0.0255(11) Uani 1 1 d . . . . .
H10 H -0.194933 0.700108 0.195525 0.031 Uiso 1 1 calc R U . . .
C11 C 0.0249(5) 0.4362(4) 0.1309(3) 0.0227(10) Uani 1 1 d . . . . .
H11 H -0.035841 0.449076 0.173309 0.027 Uiso 1 1 calc R U . . .
C12 C -0.0119(5) 0.3918(4) 0.0839(3) 0.0266(11) Uani 1 1 d . . . . .
H12 H -0.096408 0.374644 0.094351 0.032 Uiso 1 1 calc R U . . .
C13 C 0.0747(5) 0.3727(4) 0.0221(3) 0.0277(11) Uani 1 1 d . . . . .
H13 H 0.050988 0.342875 -0.011062 0.033 Uiso 1 1 calc R U . . .
C14 C 0.1978(5) 0.3982(4) 0.0094(3) 0.0295(11) Uani 1 1 d . . . . .
H14 H 0.260162 0.385135 -0.032131 0.035 Uiso 1 1 calc R U . . .
C15 C 0.2280(5) 0.4429(4) 0.0582(3) 0.0246(10) Uani 1 1 d . . . . .
H15 H 0.311873 0.460949 0.048599 0.030 Uiso 1 1 calc R U . . .
C16 C -0.1121(4) 0.6984(4) 0.3516(3) 0.0215(10) Uani 1 1 d . . . . .
C17 C -0.0767(4) 0.7915(3) 0.3458(3) 0.0219(10) Uani 1 1 d . . . . .
H17A H -0.117597 0.803776 0.397029 0.026 Uiso 1 1 calc R U . . .
H17B H -0.112143 0.841347 0.297173 0.026 Uiso 1 1 calc R U . . .
C18 C 0.0677(4) 0.7975(3) 0.3364(3) 0.0196(9) Uani 1 1 d . . . . .
C19 C 0.0878(5) 0.8912(4) 0.3414(3) 0.0275(11) Uani 1 1 d . . . . .
C28 C 0.2132(4) 0.7939(4) -0.1644(3) 0.065(2) Uani 1 1 d G . . . .
H28 H 0.296354 0.763060 -0.171544 0.078 Uiso 1 1 calc R U . . .
N4 N 0.1444(6) 0.8364(5) -0.2325(3) 0.104(3) Uani 1 1 d G . . . .
C32 C 0.0228(6) 0.8815(5) -0.2221(3) 0.096(3) Uani 1 1 d G . . . .
H32 H -0.024273 0.910561 -0.268659 0.115 Uiso 1 1 calc R U . . .
C31 C -0.0301(4) 0.8840(4) -0.1437(4) 0.079(2) Uani 1 1 d G . . . .
H31 H -0.113209 0.914742 -0.136551 0.095 Uiso 1 1 calc R U . . .
C30 C 0.0387(5) 0.8414(4) -0.0756(3) 0.0656(18) Uani 1 1 d G . . . .
H30 H 0.002635 0.843082 -0.021940 0.079 Uiso 1 1 calc R U . . .
C29 C 0.1604(5) 0.7963(4) -0.0860(3) 0.0490(14) Uani 1 1 d G . . . .
H29 H 0.207417 0.767241 -0.039434 0.059 Uiso 1 1 calc R U . . .
C20 C 0.1259(5) 0.7181(3) 0.4091(3) 0.0232(10) Uani 1 1 d . . . . .
H20A H 0.082698 0.724818 0.462297 0.028 Uiso 1 1 calc R U . . .
H20B H 0.105050 0.658278 0.409160 0.028 Uiso 1 1 calc R U . . .
C21 C 0.2682(5) 0.7105(3) 0.4100(3) 0.0222(10) Uani 1 1 d . . . . .
C22 C 0.1018(5) 0.3655(4) 0.3342(3) 0.0256(10) Uani 1 1 d . . . . .
C23 C 0.2246(4) 0.3118(3) 0.3138(3) 0.0212(9) Uani 1 1 d . . . . .
H23A H 0.224103 0.303948 0.259806 0.025 Uiso 1 1 calc R U . . .
H23B H 0.232348 0.248931 0.358096 0.025 Uiso 1 1 calc R U . . .
C24 C 0.3390(4) 0.3632(3) 0.3075(3) 0.0178(9) Uani 1 1 d . . . . .
C25 C 0.4616(5) 0.2952(4) 0.3053(3) 0.0249(10) Uani 1 1 d . . . . .
C26 C 0.3305(4) 0.3927(4) 0.3833(3) 0.0208(10) Uani 1 1 d . . . . .
H26A H 0.254052 0.438211 0.383027 0.025 Uiso 1 1 calc R U . . .
H26B H 0.318133 0.337147 0.435197 0.025 Uiso 1 1 calc R U . . .
C27 C 0.4453(4) 0.4358(3) 0.3862(3) 0.0170(9) Uani 1 1 d . . . . .
N6 N 0.5033(13) 0.9083(8) 0.3758(12) 0.252(9) Uani 1 1 d D U . . .
H6A H 0.448665 0.909078 0.340775 0.302 Uiso 1 1 calc R U . . .
H6B H 0.456750 0.928855 0.415882 0.302 Uiso 1 1 calc R U . . .
C35 C 0.5556(11) 0.8103(7) 0.4174(7) 0.097(3) Uani 1 1 d D U . . .
H35A H 0.615628 0.789548 0.376639 0.146 Uiso 1 1 calc R U . . .
H35B H 0.485572 0.770332 0.439545 0.146 Uiso 1 1 calc R U . . .
H35C H 0.600191 0.805982 0.463688 0.146 Uiso 1 1 calc R U . . .
C36 C 0.5976(19) 0.9753(10) 0.3268(14) 0.236(11) Uani 1 1 d D U . . .
H36A H 0.562086 1.021581 0.277162 0.354 Uiso 1 1 calc R U . . .
H36B H 0.676017 0.941659 0.308943 0.354 Uiso 1 1 calc R U . . .
H36C H 0.617189 1.007092 0.361712 0.354 Uiso 1 1 calc R U . . .
N5 N 0.7368(10) 0.1807(7) 0.3792(6) 0.111(3) Uani 1 1 d D . . . .
H5C H 0.776508 0.161731 0.336508 0.133 Uiso 1 1 calc R U . . .
H5D H 0.651109 0.183798 0.379131 0.133 Uiso 1 1 calc R U . . .
C33 C 0.7709(17) 0.1093(9) 0.4589(8) 0.158(7) Uani 1 1 d D . . . .
H33A H 0.860303 0.111236 0.463626 0.237 Uiso 1 1 calc R U . . .
H33B H 0.759575 0.047354 0.460231 0.237 Uiso 1 1 calc R U . . .
H33C H 0.715612 0.121578 0.505835 0.237 Uiso 1 1 calc R U . . .
C34 C 0.7695(7) 0.2744(5) 0.3619(5) 0.0544(19) Uani 1 1 d D . . . .
H34A H 0.745283 0.316343 0.307029 0.082 Uiso 1 1 calc R U . . .
H34B H 0.861673 0.272345 0.361497 0.082 Uiso 1 1 calc R U . . .
H34C H 0.723349 0.297421 0.405578 0.082 Uiso 1 1 calc R U . . .
O1W O 0.2740(10) 1.0574(5) 0.3446(5) 0.128(4) Uani 1 1 d . . . . .
H1WA H 0.249490 1.010871 0.337828 0.192 Uiso 1 1 d R U . . .
H1WB H 0.232436 1.067611 0.388109 0.192 Uiso 1 1 d R U . . .
O2W O 0.0859(15) 1.1249(8) 0.4477(7) 0.240(9) Uani 1 1 d . . . . .
H2WB H 0.064815 1.183215 0.432636 0.361 Uiso 1 1 d R U . . .
H2WA H 0.066857 1.093369 0.500543 0.361 Uiso 1 1 d R U . . .

loop_
_atom_site_aniso_label
_atom_site_aniso_U_11
_atom_site_aniso_U_22
_atom_site_aniso_U_33
_atom_site_aniso_U_23
_atom_site_aniso_U_13
_atom_site_aniso_U_12
Mo1 0.01001(16) 0.01463(18) 0.01103(17) -0.00171(14) -0.00075(13) -0.00210(13)
Mo2 0.01009(16) 0.01559(18) 0.01291(17) -0.00268(14) -0.00050(13) -0.00100(13)
Mo3 0.00947(16) 0.01589(18) 0.01164(17) -0.00352(14) -0.00058(13) -0.00259(13)
Mo4 0.02068(19) 0.01279(18) 0.01769(19) -0.00179(15) -0.00156(15) -0.00379(15)
Mo5 0.01075(17) 0.0203(2) 0.01344(17) -0.00695(15) -0.00154(13) 0.00071(14)
Sr1 0.01341(19) 0.0240(2) 0.01205(19) -0.00375(17) 0.00112(15) -0.00502(16)
O1 0.0112(13) 0.0155(15) 0.0111(13) -0.0022(12) 0.0005(11) -0.0031(11)
O2 0.0153(14) 0.0183(16) 0.0152(15) -0.0023(12) -0.0009(12) -0.0012(12)
O3 0.0107(13) 0.0198(16) 0.0176(15) -0.0055(13) -0.0017(12) -0.0015(12)
O4 0.0113(13) 0.0212(16) 0.0143(14) -0.0050(12) -0.0005(11) -0.0041(12)
O5 0.0153(14) 0.0183(16) 0.0169(15) -0.0049(13) -0.0021(12) -0.0046(12)
O6 0.0305(19) 0.0188(17) 0.0267(18) -0.0022(14) -0.0034(15) -0.0028(15)
O7 0.0283(18) 0.0203(17) 0.0263(18) -0.0069(14) -0.0020(14) -0.0081(14)
O8 0.0133(14) 0.0168(15) 0.0160(15) -0.0036(12) -0.0011(12) -0.0007(12)
O9 0.0191(16) 0.033(2) 0.0183(16) -0.0134(15) -0.0006(13) 0.0016(14)
O10 0.0137(15) 0.0322(19) 0.0186(16) -0.0102(14) -0.0004(12) -0.0006(14)
O11 0.0175(15) 0.0184(16) 0.0151(15) -0.0043(13) 0.0002(12) -0.0019(13)
O12 0.0149(15) 0.0204(16) 0.0193(16) -0.0063(13) 0.0024(12) -0.0025(13)
O13 0.0161(16) 0.033(2) 0.032(2) -0.0152(17) 0.0075(14) -0.0049(15)
O14 0.0300(19) 0.0181(17) 0.0316(19) -0.0100(15) 0.0003(15) -0.0042(15)
O15 0.056(3) 0.037(2) 0.049(3) -0.030(2) 0.020(2) -0.015(2)
O16 0.0247(17) 0.0214(17) 0.0179(16) -0.0019(14) -0.0020(13) -0.0067(14)
O17 0.033(2) 0.037(2) 0.0231(18) 0.0029(16) -0.0080(16) -0.0076(17)
O18 0.0145(14) 0.0160(15) 0.0145(14) -0.0032(12) -0.0019(12) -0.0005(12)
O19 0.0136(14) 0.0195(16) 0.0165(15) -0.0036(13) 0.0014(12) -0.0044(12)
O20 0.056(3) 0.029(2) 0.075(4) 0.009(2) 0.041(3) -0.003(2)
O21 0.0199(16) 0.0223(18) 0.0270(18) -0.0089(15) -0.0050(14) 0.0035(14)
O22 0.031(2) 0.023(2) 0.062(3) 0.005(2) -0.005(2) 0.0007(17)
O23 0.0144(14) 0.0245(17) 0.0152(15) -0.0059(13) -0.0002(12) -0.0027(13)
O24 0.0204(16) 0.040(2) 0.0159(16) -0.0128(15) 0.0015(13) -0.0130(15)
O25 0.0155(16) 0.065(3) 0.032(2) -0.029(2) 0.0028(15) -0.0116(18)
O26 0.0291(19) 0.0268(19) 0.0289(19) -0.0014(16) -0.0065(16) -0.0032(16)
O27 0.0209(17) 0.033(2) 0.0275(19) -0.0077(16) -0.0085(14) -0.0006(15)
N1 0.0148(17) 0.0186(19) 0.0137(17) -0.0016(15) -0.0025(14) -0.0015(15)
N2 0.0120(17) 0.022(2) 0.023(2) -0.0048(16) -0.0015(15) 0.0023(15)
N3 0.0135(17) 0.023(2) 0.0181(18) -0.0078(16) 0.0009(14) -0.0051(15)
C1 0.044(3) 0.019(3) 0.026(3) -0.004(2) 0.009(2) -0.007(2)
C2 0.059(4) 0.023(3) 0.033(3) -0.001(2) 0.017(3) -0.013(3)
C3 0.033(3) 0.036(3) 0.021(2) -0.001(2) 0.009(2) -0.012(2)
C4 0.027(3) 0.046(3) 0.019(2) -0.013(2) 0.004(2) -0.009(2)
C5 0.024(2) 0.028(3) 0.019(2) -0.009(2) 0.0035(19) -0.006(2)
C6 0.020(2) 0.024(3) 0.028(3) -0.001(2) -0.002(2) -0.003(2)
C7 0.030(3) 0.023(3) 0.039(3) 0.002(2) -0.005(2) 0.003(2)
C8 0.024(3) 0.038(3) 0.057(4) 0.004(3) -0.014(3) 0.006(2)
C9 0.018(2) 0.040(3) 0.051(4) 0.001(3) -0.011(2) -0.002(2)
C10 0.016(2) 0.027(3) 0.025(2) 0.000(2) -0.0044(19) -0.003(2)
C11 0.019(2) 0.027(3) 0.022(2) -0.009(2) -0.0001(18) -0.0063(19)
C12 0.023(2) 0.031(3) 0.029(3) -0.010(2) -0.006(2) -0.010(2)
C13 0.033(3) 0.033(3) 0.024(2) -0.014(2) -0.005(2) -0.012(2)
C14 0.034(3) 0.038(3) 0.020(2) -0.015(2) 0.003(2) -0.011(2)
C15 0.019(2) 0.033(3) 0.023(2) -0.011(2) 0.0003(19) -0.006(2)
C16 0.016(2) 0.027(3) 0.018(2) -0.0058(19) -0.0022(17) 0.0004(19)
C17 0.018(2) 0.022(2) 0.023(2) -0.009(2) 0.0017(18) 0.0020(18)
C18 0.022(2) 0.018(2) 0.016(2) -0.0051(18) 0.0023(17) -0.0037(18)
C19 0.030(3) 0.023(3) 0.030(3) -0.012(2) 0.000(2) -0.001(2)
C28 0.058(4) 0.082(6) 0.054(3) -0.028(3) 0.001(3) -0.006(3)
N4 0.095(5) 0.143(8) 0.051(3) -0.028(4) -0.009(3) 0.028(5)
C32 0.085(5) 0.100(8) 0.088(4) -0.025(5) -0.020(4) 0.018(5)
C31 0.072(5) 0.057(5) 0.095(4) -0.021(4) -0.006(3) 0.007(4)
C30 0.068(4) 0.050(4) 0.086(4) -0.039(4) 0.000(3) -0.004(3)
C29 0.058(3) 0.045(4) 0.051(3) -0.022(3) -0.006(3) -0.012(3)
C20 0.029(2) 0.021(2) 0.017(2) -0.0033(19) -0.0011(19) -0.006(2)
C21 0.023(2) 0.022(2) 0.019(2) -0.0057(19) -0.0011(18) -0.0012(19)
C22 0.029(3) 0.024(3) 0.019(2) -0.003(2) 0.003(2) -0.006(2)
C23 0.023(2) 0.019(2) 0.023(2) -0.0056(19) -0.0080(19) -0.0046(19)
C24 0.021(2) 0.014(2) 0.017(2) -0.0024(17) -0.0065(17) -0.0022(17)
C25 0.022(2) 0.025(3) 0.028(3) -0.008(2) -0.006(2) -0.006(2)
C26 0.021(2) 0.027(3) 0.013(2) -0.0041(18) 0.0001(17) -0.0101(19)
C27 0.016(2) 0.017(2) 0.015(2) -0.0019(17) -0.0038(16) -0.0006(17)
N6 0.252(9) 0.252(9) 0.252(9) -0.091(3) -0.0325(15) -0.0259(14)
C35 0.092(4) 0.099(4) 0.098(4) -0.030(2) -0.020(2) -0.010(2)
C36 0.235(11) 0.236(11) 0.237(11) -0.084(4) -0.034(2) -0.026(2)
N5 0.101(7) 0.117(8) 0.108(8) -0.026(7) -0.043(6) 0.005(6)
C33 0.212(18) 0.107(11) 0.107(10) 0.045(9) -0.080(11) -0.029(11)
C34 0.051(4) 0.061(5) 0.068(5) -0.038(4) -0.012(4) -0.010(4)
O1W 0.215(10) 0.092(6) 0.093(5) -0.063(5) 0.062(6) -0.078(6)
O2W 0.36(2) 0.110(8) 0.121(9) 0.031(7) 0.125(11) -0.002(10)

loop_
_atom_type_symbol
_atom_type_description
_atom_type_scat_dispersion_real
_atom_type_scat_dispersion_imag
_atom_type_scat_source
C C 0.0033 0.0016 'International Tables Vol C Tables 4.2.6.8 and 6.1.1.4'
H H 0.0000 0.0000 'International Tables Vol C Tables 4.2.6.8 and 6.1.1.4'
Mo Mo -1.6832 0.6857 'International Tables Vol C Tables 4.2.6.8 and 6.1.1.4'
N N 0.0061 0.0033 'International Tables Vol C Tables 4.2.6.8 and 6.1.1.4'
O O 0.0106 0.0060 'International Tables Vol C Tables 4.2.6.8 and 6.1.1.4'
Sr Sr -1.5307 3.2498 'International Tables Vol C Tables 4.2.6.8 and 6.1.1.4'

loop_
_geom_angle_atom_site_label_1
_geom_angle_atom_site_label_2
_geom_angle_atom_site_label_3
_geom_angle
_geom_angle_site_symmetry_1
_geom_angle_site_symmetry_3
_geom_angle_publ_flag
O4 Mo1 O2 92.25(13) . . ?
O4 Mo1 O5 169.20(12) . . ?
O2 Mo1 O5 88.59(13) . . ?
O4 Mo1 O8 89.62(13) . . ?
O2 Mo1 O8 170.55(12) . . ?
O5 Mo1 O8 87.86(13) . . ?
O4 Mo1 O1 99.97(12) . . ?
O2 Mo1 O1 99.51(12) . . ?
O5 Mo1 O1 90.51(12) . . ?
O8 Mo1 O1 89.28(12) . . ?
O4 Mo1 N1 82.95(13) . . ?
O2 Mo1 N1 85.59(13) . . ?
O5 Mo1 N1 86.38(13) . . ?
O8 Mo1 N1 85.45(13) . . ?
O1 Mo1 N1 173.97(12) . . ?
O4 Mo1 Mo3 48.16(9) . . ?
O2 Mo1 Mo3 93.29(9) . . ?
O5 Mo1 Mo3 142.55(9) . . ?
O8 Mo1 Mo3 94.85(9) . . ?
O1 Mo1 Mo3 52.28(8) . . ?
N1 Mo1 Mo3 131.07(10) . . ?
O4 Mo1 Mo2 93.43(9) . . ?
O2 Mo1 Mo2 48.26(9) . . ?
O5 Mo1 Mo2 95.15(9) . . ?
O8 Mo1 Mo2 140.86(9) . . ?
O1 Mo1 Mo2 51.76(8) . . ?
N1 Mo1 Mo2 133.65(10) . . ?
Mo3 Mo1 Mo2 60.375(15) . . ?
O2 Mo2 O3 96.96(13) . . ?
O2 Mo2 O1 102.57(12) . . ?
O3 Mo2 O1 99.48(12) . . ?
O2 Mo2 O12 164.60(13) . . ?
O3 Mo2 O12 90.25(13) . . ?
O1 Mo2 O12 89.56(12) . . ?
O2 Mo2 O11 88.50(13) . . ?
O3 Mo2 O11 169.35(12) . . ?
O1 Mo2 O11 88.19(12) . . ?
O12 Mo2 O11 82.37(12) . . ?
O2 Mo2 N2 84.15(14) . . ?
O3 Mo2 N2 83.88(14) . . ?
O1 Mo2 N2 171.97(13) . . ?
O12 Mo2 N2 83.11(13) . . ?
O11 Mo2 N2 87.60(14) . . ?
O2 Mo2 Mo1 50.63(9) . . ?
O3 Mo2 Mo1 96.95(9) . . ?
O1 Mo2 Mo1 52.49(8) . . ?
O12 Mo2 Mo1 142.02(9) . . ?
O11 Mo2 Mo1 93.58(8) . . ?
N2 Mo2 Mo1 134.65(10) . . ?
O2 Mo2 Mo3 94.43(10) . . ?
O3 Mo2 Mo3 49.05(9) . . ?
O1 Mo2 Mo3 52.11(9) . . ?
O12 Mo2 Mo3 100.55(9) . . ?
O11 Mo2 Mo3 139.89(9) . . ?
N2 Mo2 Mo3 132.51(11) . . ?
Mo1 Mo2 Mo3 59.677(15) . . ?
O4 Mo3 O3 97.41(13) . . ?
O4 Mo3 O1 102.36(12) . . ?
O3 Mo3 O1 99.19(13) . . ?
O4 Mo3 O19 165.27(13) . . ?
O3 Mo3 O19 88.07(12) . . ?
O1 Mo3 O19 90.17(12) . . ?
O4 Mo3 O18 90.49(12) . . ?
O3 Mo3 O18 169.45(12) . . ?
O1 Mo3 O18 85.85(12) . . ?
O19 Mo3 O18 82.63(12) . . ?
O4 Mo3 N3 82.14(13) . . ?
O3 Mo3 N3 84.82(14) . . ?
O1 Mo3 N3 173.45(13) . . ?
O19 Mo3 N3 84.77(13) . . ?
O18 Mo3 N3 89.37(13) . . ?
O4 Mo3 Mo1 50.35(9) . . ?
O3 Mo3 Mo1 97.33(9) . . ?
O1 Mo3 Mo1 52.51(8) . . ?
O19 Mo3 Mo1 142.68(9) . . ?
O18 Mo3 Mo1 93.09(8) . . ?
N3 Mo3 Mo1 132.41(10) . . ?
O4 Mo3 Mo2 94.66(10) . . ?
O3 Mo3 Mo2 49.24(9) . . ?
O1 Mo3 Mo2 51.62(8) . . ?
O19 Mo3 Mo2 99.24(9) . . ?
O18 Mo3 Mo2 137.28(8) . . ?
N3 Mo3 Mo2 133.35(10) . . ?
Mo1 Mo3 Mo2 59.948(15) . . ?
O6 Mo4 O7 103.46(17) . . ?
O6 Mo4 O5 102.41(16) . . ?
O7 Mo4 O5 103.27(15) . . ?
O6 Mo4 O14 92.75(16) . . ?
O7 Mo4 O14 90.22(16) . . ?
O5 Mo4 O14 156.55(13) . . ?
O6 Mo4 O11 93.55(15) . . ?
O7 Mo4 O11 156.63(15) . . ?
O5 Mo4 O11 88.29(13) . . ?
O14 Mo4 O11 72.84(13) . . ?
O6 Mo4 O16 168.93(15) . . ?
O7 Mo4 O16 83.36(14) . . ?
O5 Mo4 O16 84.17(13) . . ?
O14 Mo4 O16 78.36(13) . . ?
O11 Mo4 O16 77.61(12) . . ?
O9 Mo5 O10 103.49(15) . . ?
O9 Mo5 O8 103.82(16) . . ?
O10 Mo5 O8 104.07(15) . . ?
O9 Mo5 O21 93.60(16) . . ?
O10 Mo5 O21 90.20(15) . . ?
O8 Mo5 O21 153.96(13) . . ?
O9 Mo5 O18 92.12(14) . . ?
O10 Mo5 O18 157.73(14) . . ?
O8 Mo5 O18 87.12(12) . . ?
O21 Mo5 O18 72.84(12) . . ?
O9 Mo5 O23 167.43(15) . . ?
O10 Mo5 O23 83.87(13) . . ?
O8 Mo5 O23 83.86(13) . . ?
O21 Mo5 O23 76.01(13) . . ?
O18 Mo5 O23 78.17(11) . . ?
O25 Sr1 O24 170.25(13) . . ?
O25 Sr1 O17 107.91(14) . . ?
O24 Sr1 O17 79.99(13) . . ?
O25 Sr1 O27 77.75(13) . . ?
O24 Sr1 O27 98.46(12) . . ?
O17 Sr1 O27 149.25(12) . . ?
O25 Sr1 O24 115.30(11) . 2_666 ?
O24 Sr1 O24 72.17(12) . 2_666 ?
O17 Sr1 O24 71.94(12) . 2_666 ?
O27 Sr1 O24 78.33(11) . 2_666 ?
O25 Sr1 O13 83.44(12) . 2_566 ?
O24 Sr1 O13 86.88(11) . 2_566 ?
O17 Sr1 O13 135.93(12) . 2_566 ?
O27 Sr1 O13 74.06(12) . 2_566 ?
O24 Sr1 O13 142.25(11) 2_666 2_566 ?
O25 Sr1 O26 71.98(12) . . ?
O24 Sr1 O26 105.30(11) . . ?
O17 Sr1 O26 76.00(12) . . ?
O27 Sr1 O26 132.74(11) . . ?
O24 Sr1 O26 147.80(12) 2_666 . ?
O13 Sr1 O26 67.24(11) 2_566 . ?
O25 Sr1 O23 69.27(10) . 2_666 ?
O24 Sr1 O23 117.80(9) . 2_666 ?
O17 Sr1 O23 86.27(11) . 2_666 ?
O27 Sr1 O23 67.12(11) . 2_666 ?
O24 Sr1 O23 46.03(9) 2_666 2_666 ?
O13 Sr1 O23 136.09(10) 2_566 2_666 ?
O26 Sr1 O23 129.43(11) . 2_666 ?
O25 Sr1 C27 92.76(12) . 2_666 ?
O24 Sr1 C27 94.59(11) . 2_666 ?
O17 Sr1 C27 77.56(12) . 2_666 ?
O27 Sr1 C27 71.93(11) . 2_666 ?
O24 Sr1 C27 22.54(11) 2_666 2_666 ?
O13 Sr1 C27 145.80(11) 2_566 2_666 ?
O26 Sr1 C27 143.31(12) . 2_666 ?
O23 Sr1 C27 23.51(10) 2_666 2_666 ?
O25 Sr1 Sr1 149.79(8) . 2_666 ?
O24 Sr1 Sr1 37.26(7) . 2_666 ?
O17 Sr1 Sr1 72.44(9) . 2_666 ?
O27 Sr1 Sr1 87.69(8) . 2_666 ?
O24 Sr1 Sr1 34.91(7) 2_666 2_666 ?
O13 Sr1 Sr1 118.05(8) 2_566 2_666 ?
O26 Sr1 Sr1 134.17(8) . 2_666 ?
O23 Sr1 Sr1 80.73(6) 2_666 2_666 ?
C27 Sr1 Sr1 57.36(8) 2_666 2_666 ?
O25 Sr1 H25A 16.5 . . ?
O24 Sr1 H25A 172.1 . . ?
O17 Sr1 H25A 98.0 . . ?
O27 Sr1 H25A 79.3 . . ?
O24 Sr1 H25A 99.9 2_666 . ?
O13 Sr1 H25A 99.7 2_566 . ?
O26 Sr1 H25A 81.4 . . ?
O23 Sr1 H25A 54.3 2_666 . ?
C27 Sr1 H25A 77.5 2_666 . ?
Sr1 Sr1 H25A 134.9 2_666 . ?
O25 Sr1 H25B 16.6 . . ?
O24 Sr1 H25B 160.0 . . ?
O17 Sr1 H25B 98.9 . . ?
O27 Sr1 H25B 92.5 . . ?
O24 Sr1 H25B 126.7 2_666 . ?
O13 Sr1 H25B 80.1 2_566 . ?
O26 Sr1 H25B 55.7 . . ?
O23 Sr1 H25B 81.8 2_666 . ?
C27 Sr1 H25B 104.7 2_666 . ?
Sr1 Sr1 H25B 161.0 2_666 . ?
H25A Sr1 H25B 27.6 . . ?
O25 Sr1 H27A 93.8 . . ?
O24 Sr1 H27A 82.4 . . ?
O17 Sr1 H27A 143.1 . . ?
O27 Sr1 H27A 16.1 . . ?
O24 Sr1 H27A 71.8 2_666 . ?
O13 Sr1 H27A 74.6 2_566 . ?
O26 Sr1 H27A 140.4 . . ?
O23 Sr1 H27A 73.7 2_666 . ?
C27 Sr1 H27A 71.7 2_666 . ?
Sr1 Sr1 H27A 73.9 2_666 . ?
H25A Sr1 H27A 95.0 . . ?
H25B Sr1 H27A 108.3 . . ?
O25 Sr1 H27B 72.8 . . ?
O24 Sr1 H27B 105.9 . . ?
O17 Sr1 H27B 135.2 . . ?
O27 Sr1 H27B 16.1 . . ?
O24 Sr1 H27B 68.3 2_666 . ?
O13 Sr1 H27B 88.9 2_566 . ?
O26 Sr1 H27B 139.1 . . ?
O23 Sr1 H27B 51.1 2_666 . ?
C27 Sr1 H27B 57.8 2_666 . ?
Sr1 Sr1 H27B 86.0 2_666 . ?
H25A Sr1 H27B 70.1 . . ?
H25B Sr1 H27B 89.0 . . ?
H27A Sr1 H27B 26.8 . . ?
Mo2 O1 Mo3 76.28(10) . . ?
Mo2 O1 Mo1 75.75(10) . . ?
Mo3 O1 Mo1 75.21(10) . . ?
Mo2 O2 Mo1 81.11(12) . . ?
Mo3 O3 Mo2 81.72(11) . . ?
Mo3 O4 Mo1 81.48(12) . . ?
Mo4 O5 Mo1 134.53(17) . . ?
Mo5 O8 Mo1 133.26(16) . . ?
C18 O11 Mo2 124.6(3) . . ?
C18 O11 Mo4 112.2(3) . . ?
Mo2 O11 Mo4 120.49(14) . . ?
C16 O12 Mo2 130.2(3) . . ?
C16 O13 Sr1 133.3(3) . 2_566 ?
C19 O14 Mo4 120.1(3) . . ?
C21 O16 Mo4 135.9(3) . . ?
C21 O17 Sr1 148.6(4) . . ?
C24 O18 Mo3 124.7(3) . . ?
C24 O18 Mo5 111.9(2) . . ?
Mo3 O18 Mo5 120.71(14) . . ?
C22 O19 Mo3 133.2(3) . . ?
C25 O21 Mo5 117.6(3) . . ?
C27 O23 Mo5 132.1(3) . . ?
C27 O23 Sr1 88.4(3) . 2_666 ?
Mo5 O23 Sr1 134.36(12) . 2_666 ?
C27 O24 Sr1 147.8(3) . . ?
C27 O24 Sr1 103.7(3) . 2_666 ?
Sr1 O24 Sr1 107.83(12) . 2_666 ?
Sr1 O25 H25A 110.0 . . ?
Sr1 O25 H25B 109.8 . . ?
H25A O25 H25B 104.0 . . ?
Sr1 O26 H26C 109.4 . . ?
Sr1 O26 H26D 109.5 . . ?
H26C O26 H26D 104.4 . . ?
Sr1 O27 H27A 109.3 . . ?
Sr1 O27 H27B 109.4 . . ?
H27A O27 H27B 104.4 . . ?
C5 N1 C1 117.6(4) . . ?
C5 N1 Mo1 120.8(3) . . ?
C1 N1 Mo1 121.5(3) . . ?
C6 N2 C10 119.2(4) . . ?
C6 N2 Mo2 121.0(3) . . ?
C10 N2 Mo2 119.8(3) . . ?
C15 N3 C11 117.6(4) . . ?
C15 N3 Mo3 121.2(3) . . ?
C11 N3 Mo3 120.9(3) . . ?
N1 C1 C2 122.2(5) . . ?
N1 C1 H1 118.9 . . ?
C2 C1 H1 118.9 . . ?
C1 C2 C3 120.0(5) . . ?
C1 C2 H2 120.0 . . ?
C3 C2 H2 120.0 . . ?
C4 C3 C2 118.0(5) . . ?
C4 C3 H3 121.0 . . ?
C2 C3 H3 121.0 . . ?
C3 C4 C5 119.5(5) . . ?
C3 C4 H4 120.2 . . ?
C5 C4 H4 120.2 . . ?
N1 C5 C4 122.6(5) . . ?
N1 C5 H5 118.7 . . ?
C4 C5 H5 118.7 . . ?
N2 C6 C7 121.9(5) . . ?
N2 C6 H6 119.1 . . ?
C7 C6 H6 119.1 . . ?
C6 C7 C8 118.8(5) . . ?
C6 C7 H7 120.6 . . ?
C8 C7 H7 120.6 . . ?
C7 C8 C9 119.6(5) . . ?
C7 C8 H8 120.2 . . ?
C9 C8 H8 120.2 . . ?
C10 C9 C8 118.5(5) . . ?
C10 C9 H9 120.8 . . ?
C8 C9 H9 120.8 . . ?
N2 C10 C9 122.1(5) . . ?
N2 C10 H10 119.0 . . ?
C9 C10 H10 119.0 . . ?
N3 C11 C12 122.6(5) . . ?
N3 C11 H11 118.7 . . ?
C12 C11 H11 118.7 . . ?
C13 C12 C11 119.6(4) . . ?
C13 C12 H12 120.2 . . ?
C11 C12 H12 120.2 . . ?
C12 C13 C14 118.4(5) . . ?
C12 C13 H13 120.8 . . ?
C14 C13 H13 120.8 . . ?
C15 C14 C13 119.1(5) . . ?
C15 C14 H14 120.4 . . ?
C13 C14 H14 120.4 . . ?
N3 C15 C14 122.8(4) . . ?
N3 C15 H15 118.6 . . ?
C14 C15 H15 118.6 . . ?
O13 C16 O12 122.7(5) . . ?
O13 C16 C17 119.9(4) . . ?
O12 C16 C17 117.3(4) . . ?
C16 C17 C18 114.6(4) . . ?
C16 C17 H17A 108.6 . . ?
C18 C17 H17A 108.6 . . ?
C16 C17 H17B 108.6 . . ?
C18 C17 H17B 108.6 . . ?
H17A C17 H17B 107.6 . . ?
O11 C18 C20 111.3(4) . . ?
O11 C18 C17 111.3(4) . . ?
C20 C18 C17 109.5(4) . . ?
O11 C18 C19 107.9(4) . . ?
C20 C18 C19 108.2(4) . . ?
C17 C18 C19 108.5(4) . . ?
O15 C19 O14 122.7(5) . . ?
O15 C19 C18 121.9(5) . . ?
O14 C19 C18 115.4(4) . . ?
N4 C28 C29 120.0 . . ?
N4 C28 H28 120.0 . . ?
C29 C28 H28 120.0 . . ?
C32 N4 C28 120.0 . . ?
N4 C32 C31 120.0 . . ?
N4 C32 H32 120.0 . . ?
C31 C32 H32 120.0 . . ?
C32 C31 C30 120.0 . . ?
C32 C31 H31 120.0 . . ?
C30 C31 H31 120.0 . . ?
C31 C30 C29 120.0 . . ?
C31 C30 H30 120.0 . . ?
C29 C30 H30 120.0 . . ?
C30 C29 C28 120.0 . . ?
C30 C29 H29 120.0 . . ?
C28 C29 H29 120.0 . . ?
C21 C20 C18 117.6(4) . . ?
C21 C20 H20A 107.9 . . ?
C18 C20 H20A 107.9 . . ?
C21 C20 H20B 107.9 . . ?
C18 C20 H20B 107.9 . . ?
H20A C20 H20B 107.2 . . ?
O17 C21 O16 122.8(5) . . ?
O17 C21 C20 118.2(4) . . ?
O16 C21 C20 119.0(4) . . ?
O20 C22 O19 121.5(5) . . ?
O20 C22 C23 120.1(5) . . ?
O19 C22 C23 118.4(4) . . ?
C22 C23 C24 110.6(4) . . ?
C22 C23 H23A 109.5 . . ?
C24 C23 H23A 109.5 . . ?
C22 C23 H23B 109.5 . . ?
C24 C23 H23B 109.5 . . ?
H23A C23 H23B 108.1 . . ?
O18 C24 C23 110.5(3) . . ?
O18 C24 C26 110.3(4) . . ?
C23 C24 C26 111.4(4) . . ?
O18 C24 C25 108.0(4) . . ?
C23 C24 C25 107.8(4) . . ?
C26 C24 C25 108.8(4) . . ?
O22 C25 O21 123.7(5) . . ?
O22 C25 C24 120.4(5) . . ?
O21 C25 C24 115.9(4) . . ?
C27 C26 C24 114.9(4) . . ?
C27 C26 H26A 108.5 . . ?
C24 C26 H26A 108.5 . . ?
C27 C26 H26B 108.5 . . ?
C24 C26 H26B 108.5 . . ?
H26A C26 H26B 107.5 . . ?
O24 C27 O23 121.8(4) . . ?
O24 C27 C26 117.9(4) . . ?
O23 C27 C26 120.4(4) . . ?
O24 C27 Sr1 53.7(2) . 2_666 ?
O23 C27 Sr1 68.1(2) . 2_666 ?
C26 C27 Sr1 171.0(3) . 2_666 ?
C36 N6 C35 116.4(7) . . ?
C36 N6 H6A 108.2 . . ?
C35 N6 H6A 108.2 . . ?
C36 N6 H6B 108.2 . . ?
C35 N6 H6B 108.2 . . ?
H6A N6 H6B 107.4 . . ?
N6 C35 H35A 109.5 . . ?
N6 C35 H35B 109.5 . . ?
H35A C35 H35B 109.5 . . ?
N6 C35 H35C 109.5 . . ?
H35A C35 H35C 109.5 . . ?
H35B C35 H35C 109.5 . . ?
N6 C36 H36A 109.5 . . ?
N6 C36 H36B 109.5 . . ?
H36A C36 H36B 109.5 . . ?
N6 C36 H36C 109.5 . . ?
H36A C36 H36C 109.5 . . ?
H36B C36 H36C 109.5 . . ?
C34 N5 C33 115.6(9) . . ?
C34 N5 H5C 108.4 . . ?
C33 N5 H5C 108.4 . . ?
C34 N5 H5D 108.4 . . ?
C33 N5 H5D 108.4 . . ?
H5C N5 H5D 107.4 . . ?
N5 C33 H33A 109.5 . . ?
N5 C33 H33B 109.5 . . ?
H33A C33 H33B 109.5 . . ?
N5 C33 H33C 109.5 . . ?
H33A C33 H33C 109.5 . . ?
H33B C33 H33C 109.5 . . ?
N5 C34 H34A 109.5 . . ?
N5 C34 H34B 109.5 . . ?
H34A C34 H34B 109.5 . . ?
N5 C34 H34C 109.5 . . ?
H34A C34 H34C 109.5 . . ?
H34B C34 H34C 109.5 . . ?
H1WA O1W H1WB 112.3 . . ?
H2WB O2W H2WA 115.3 . . ?

loop_
_geom_bond_atom_site_label_1
_geom_bond_atom_site_label_2
_geom_bond_distance
_geom_bond_site_symmetry_2
_geom_bond_publ_flag
Mo1 O4 1.946(3) . ?
Mo1 O2 1.961(3) . ?
Mo1 O5 2.023(3) . ?
Mo1 O8 2.048(3) . ?
Mo1 O1 2.052(3) . ?
Mo1 N1 2.237(4) . ?
Mo1 Mo3 2.5000(5) . ?
Mo1 Mo2 2.5069(5) . ?
Mo2 O2 1.893(3) . ?
Mo2 O3 1.927(3) . ?
Mo2 O1 2.031(3) . ?
Mo2 O12 2.110(3) . ?
Mo2 O11 2.156(3) . ?
Mo2 N2 2.242(4) . ?
Mo2 Mo3 2.5176(6) . ?
Mo3 O4 1.883(3) . ?
Mo3 O3 1.921(3) . ?
Mo3 O1 2.045(3) . ?
Mo3 O19 2.114(3) . ?
Mo3 O18 2.149(3) . ?
Mo3 N3 2.240(4) . ?
Mo4 O6 1.713(4) . ?
Mo4 O7 1.724(3) . ?
Mo4 O5 1.829(3) . ?
Mo4 O14 2.118(4) . ?
Mo4 O11 2.211(3) . ?
Mo4 O16 2.284(3) . ?
Mo5 O9 1.699(3) . ?
Mo5 O10 1.728(3) . ?
Mo5 O8 1.833(3) . ?
Mo5 O21 2.118(3) . ?
Mo5 O18 2.202(3) . ?
Mo5 O23 2.347(3) . ?
Sr1 O25 2.489(4) . ?
Sr1 O24 2.498(3) . ?
Sr1 O17 2.549(4) . ?
Sr1 O27 2.562(3) . ?
Sr1 O24 2.643(3) 2_666 ?
Sr1 O13 2.666(4) 2_566 ?
Sr1 O26 2.674(4) . ?
Sr1 O23 2.956(3) 2_666 ?
Sr1 C27 3.185(4) 2_666 ?
Sr1 Sr1 4.1557(8) 2_666 ?
Sr1 H25A 2.9113 . ?
Sr1 H25B 2.9089 . ?
Sr1 H27A 2.9656 . ?
Sr1 H27B 2.9662 . ?
O11 C18 1.427(5) . ?
O12 C16 1.291(6) . ?
O13 C16 1.238(6) . ?
O14 C19 1.287(6) . ?
O15 C19 1.221(7) . ?
O16 C21 1.286(6) . ?
O17 C21 1.234(6) . ?
O18 C24 1.426(5) . ?
O19 C22 1.292(6) . ?
O20 C22 1.226(6) . ?
O21 C25 1.284(6) . ?
O22 C25 1.229(6) . ?
O23 C27 1.271(5) . ?
O24 C27 1.257(6) . ?
O25 H25A 0.8823 . ?
O25 H25B 0.8819 . ?
O26 H26C 0.8715 . ?
O26 H26D 0.8721 . ?
O27 H27A 0.8704 . ?
O27 H27B 0.8699 . ?
N1 C5 1.346(6) . ?
N1 C1 1.346(6) . ?
N2 C6 1.346(6) . ?
N2 C10 1.349(6) . ?
N3 C15 1.348(6) . ?
N3 C11 1.348(6) . ?
C1 C2 1.377(7) . ?
C1 H1 0.9500 . ?
C2 C3 1.385(9) . ?
C2 H2 0.9500 . ?
C3 C4 1.372(8) . ?
C3 H3 0.9500 . ?
C4 C5 1.385(7) . ?
C4 H4 0.9500 . ?
C5 H5 0.9500 . ?
C6 C7 1.386(7) . ?
C6 H6 0.9500 . ?
C7 C8 1.389(8) . ?
C7 H7 0.9500 . ?
C8 C9 1.390(9) . ?
C8 H8 0.9500 . ?
C9 C10 1.386(7) . ?
C9 H9 0.9500 . ?
C10 H10 0.9500 . ?
C11 C12 1.387(7) . ?
C11 H11 0.9500 . ?
C12 C13 1.376(8) . ?
C12 H12 0.9500 . ?
C13 C14 1.392(7) . ?
C13 H13 0.9500 . ?
C14 C15 1.385(7) . ?
C14 H14 0.9500 . ?
C15 H15 0.9500 . ?
C16 C17 1.517(7) . ?
C17 C18 1.537(6) . ?
C17 H17A 0.9900 . ?
C17 H17B 0.9900 . ?
C18 C20 1.533(7) . ?
C18 C19 1.541(7) . ?
C28 N4 1.3900 . ?
C28 C29 1.3900 . ?
C28 H28 0.9500 . ?
N4 C32 1.3900 . ?
C32 C31 1.3900 . ?
C32 H32 0.9500 . ?
C31 C30 1.3900 . ?
C31 H31 0.9500 . ?
C30 C29 1.3900 . ?
C30 H30 0.9500 . ?
C29 H29 0.9500 . ?
C20 C21 1.509(7) . ?
C20 H20A 0.9900 . ?
C20 H20B 0.9900 . ?
C22 C23 1.499(7) . ?
C23 C24 1.532(6) . ?
C23 H23A 0.9900 . ?
C23 H23B 0.9900 . ?
C24 C26 1.533(6) . ?
C24 C25 1.549(7) . ?
C26 C27 1.507(6) . ?
C26 H26A 0.9900 . ?
C26 H26B 0.9900 . ?
N6 C36 1.4791(14) . ?
N6 C35 1.4795(10) . ?
N6 H6A 0.9100 . ?
N6 H6B 0.9100 . ?
C35 H35A 0.9800 . ?
C35 H35B 0.9800 . ?
C35 H35C 0.9800 . ?
C36 H36A 0.9800 . ?
C36 H36B 0.9800 . ?
C36 H36C 0.9800 . ?
N5 C34 1.459(10) . ?
N5 C33 1.469(11) . ?
N5 H5C 0.9100 . ?
N5 H5D 0.9100 . ?
C33 H33A 0.9800 . ?
C33 H33B 0.9800 . ?
C33 H33C 0.9800 . ?
C34 H34A 0.9800 . ?
C34 H34B 0.9800 . ?
C34 H34C 0.9800 . ?
O1W H1WA 0.8609 . ?
O1W H1WB 0.8615 . ?
O2W H2WB 0.8468 . ?
O2W H2WA 0.8647 . ?

loop_
_geom_hbond_atom_site_label_D
_geom_hbond_atom_site_label_H
_geom_hbond_atom_site_label_A
_geom_hbond_distance_DH
_geom_hbond_distance_HA
_geom_hbond_distance_DA
_geom_hbond_angle_DHA
_geom_hbond_site_symmetry_A
O25 H25A O10 0.88 1.92 2.683(5) 143.4 2_666
O25 H25B O19 0.88 2.10 2.970(5) 166.7 2_566
O25 H25B O26 0.88 2.61 3.038(5) 110.5 .
O26 H26C O20 0.87 2.10 2.922(7) 157.9 2_566
O26 H26D O12 0.87 2.15 2.920(5) 146.6 2_566
O26 H26D O19 0.87 2.65 3.118(5) 115.0 2_566
O27 H27A O16 0.87 2.06 2.886(5) 158.6 2_666
O27 H27B O8 0.87 2.22 3.043(5) 157.2 2_666
O27 H27B O23 0.87 2.55 3.068(5) 118.7 2_666
C1 H1 O5 0.95 2.52 3.024(6) 113.2 .
C1 H1 O6 0.95 2.61 3.505(7) 156.9 .
C2 H2 O7 0.95 2.48 3.195(7) 131.6 2_675
C5 H5 O4 0.95 2.36 2.870(6) 113.0 .
C5 H5 O9 0.95 2.66 3.457(6) 142.4 .
C5 H5 O9 0.95 2.52 3.293(6) 138.0 2_665
C9 H9 O5 0.95 2.63 3.542(6) 161.5 1_455
C15 H15 O9 0.95 2.64 3.526(6) 156.3 .
C15 H15 O9 0.95 2.60 3.308(6) 131.9 2_665
C28 H28 O21 0.95 2.47 3.321(5) 149.2 2_665
C32 H32 O14 0.95 2.64 3.258(6) 122.9 2_575
C31 H31 O6 0.95 2.51 3.361(6) 149.3 2_575
C29 H29 O2 0.95 2.41 3.150(5) 134.4 .
C20 H20A O20 0.99 2.47 3.405(7) 157.3 2_566
C20 H20B O12 0.99 2.45 3.093(6) 122.3 .
C20 H20B O26 0.99 2.53 3.124(6) 118.2 .
C23 H23B O2W 0.99 2.53 3.330(11) 137.2 1_545
C26 H26A O19 0.99 2.50 3.113(6) 119.6 .
N6 H6A O7 0.91 2.00 2.80(2) 145.7 .
N6 H6A O16 0.91 2.64 3.263(17) 126.7 .
C35 H35A O13 0.98 2.37 3.111(12) 131.8 1_655
C35 H35B O16 0.98 2.47 3.092(12) 121.4 .
C35 H35B O17 0.98 2.66 3.621(11) 167.5 .
N5 H5C N4 0.91 1.84 2.72(4) 161.9 2_665
N5 H5D O22 0.91 1.97 2.870(11) 167.8 .
C33 H33A O2W 0.98 2.41 3.38(2) 169.5 1_645
C34 H34A O10 0.98 2.51 3.439(9) 159.1 .
C34 H34A O21 0.98 2.48 3.184(8) 129.0 .
C34 H34B O20 0.98 2.22 3.098(9) 148.3 1_655
C34 H34C O17 0.98 2.51 3.444(9) 159.5 2_666
O1W H1WA O14 0.86 2.00 2.832(8) 162.3 .
O1W H1WB O2W 0.86 2.00 2.793(14) 153.5 .
O2W H2WB O20 0.85 2.05 2.897(12) 176.9 1_565
O2W H2WA O15 0.86 1.87 2.673(10) 152.8 2_576

loop_
_geom_torsion_atom_site_label_1
_geom_torsion_atom_site_label_2
_geom_torsion_atom_site_label_3
_geom_torsion_atom_site_label_4
_geom_torsion
_geom_torsion_site_symmetry_1
_geom_torsion_site_symmetry_2
_geom_torsion_site_symmetry_3
_geom_torsion_site_symmetry_4
_geom_torsion_publ_flag
O3 Mo2 O2 Mo1 -93.30(12) . . . . ?
O1 Mo2 O2 Mo1 8.07(13) . . . . ?
O12 Mo2 O2 Mo1 149.3(4) . . . . ?
O11 Mo2 O2 Mo1 95.88(12) . . . . ?
N2 Mo2 O2 Mo1 -176.38(14) . . . . ?
Mo3 Mo2 O2 Mo1 -44.06(9) . . . . ?
O3 Mo3 O4 Mo1 93.40(12) . . . . ?
O1 Mo3 O4 Mo1 -7.75(13) . . . . ?
O19 Mo3 O4 Mo1 -155.4(4) . . . . ?
O18 Mo3 O4 Mo1 -93.61(11) . . . . ?
N3 Mo3 O4 Mo1 177.09(13) . . . . ?
Mo2 Mo3 O4 Mo1 43.94(8) . . . . ?
O6 Mo4 O5 Mo1 -62.5(3) . . . . ?
O7 Mo4 O5 Mo1 -169.8(2) . . . . ?
O14 Mo4 O5 Mo1 66.6(4) . . . . ?
O11 Mo4 O5 Mo1 30.7(2) . . . . ?
O16 Mo4 O5 Mo1 108.5(2) . . . . ?
O9 Mo5 O8 Mo1 56.7(2) . . . . ?
O10 Mo5 O8 Mo1 164.7(2) . . . . ?
O21 Mo5 O8 Mo1 -73.9(4) . . . . ?
O18 Mo5 O8 Mo1 -34.8(2) . . . . ?
O23 Mo5 O8 Mo1 -113.2(2) . . . . ?
C5 N1 C1 C2 -1.4(8) . . . . ?
Mo1 N1 C1 C2 178.3(5) . . . . ?
N1 C1 C2 C3 2.7(10) . . . . ?
C1 C2 C3 C4 -1.8(10) . . . . ?
C2 C3 C4 C5 -0.3(9) . . . . ?
C1 N1 C5 C4 -0.8(7) . . . . ?
Mo1 N1 C5 C4 179.6(4) . . . . ?
C3 C4 C5 N1 1.6(8) . . . . ?
C10 N2 C6 C7 -2.5(8) . . . . ?
Mo2 N2 C6 C7 175.6(4) . . . . ?
N2 C6 C7 C8 0.7(9) . . . . ?
C6 C7 C8 C9 1.6(11) . . . . ?
C7 C8 C9 C10 -1.9(11) . . . . ?
C6 N2 C10 C9 2.2(8) . . . . ?
Mo2 N2 C10 C9 -175.9(5) . . . . ?
C8 C9 C10 N2 0.0(10) . . . . ?
C15 N3 C11 C12 0.1(7) . . . . ?
Mo3 N3 C11 C12 173.7(4) . . . . ?
N3 C11 C12 C13 -0.1(8) . . . . ?
C11 C12 C13 C14 0.6(8) . . . . ?
C12 C13 C14 C15 -1.0(8) . . . . ?
C11 N3 C15 C14 -0.5(7) . . . . ?
Mo3 N3 C15 C14 -174.1(4) . . . . ?
C13 C14 C15 N3 1.0(8) . . . . ?
Sr1 O13 C16 O12 -3.4(7) 2_566 . . . ?
Sr1 O13 C16 C17 178.2(3) 2_566 . . . ?
Mo2 O12 C16 O13 150.3(4) . . . . ?
Mo2 O12 C16 C17 -31.3(6) . . . . ?
O13 C16 C17 C18 148.3(4) . . . . ?
O12 C16 C17 C18 -30.2(6) . . . . ?
Mo2 O11 C18 C20 77.3(4) . . . . ?
Mo4 O11 C18 C20 -84.2(4) . . . . ?
Mo2 O11 C18 C17 -45.2(5) . . . . ?
Mo4 O11 C18 C17 153.3(3) . . . . ?
Mo2 O11 C18 C19 -164.1(3) . . . . ?
Mo4 O11 C18 C19 34.4(4) . . . . ?
C16 C17 C18 O11 67.6(5) . . . . ?
C16 C17 C18 C20 -55.9(5) . . . . ?
C16 C17 C18 C19 -173.8(4) . . . . ?
Mo4 O14 C19 O15 170.4(5) . . . . ?
Mo4 O14 C19 C18 -8.1(6) . . . . ?
O11 C18 C19 O15 163.1(5) . . . . ?
C20 C18 C19 O15 -76.3(6) . . . . ?
C17 C18 C19 O15 42.4(7) . . . . ?
O11 C18 C19 O14 -18.3(6) . . . . ?
C20 C18 C19 O14 102.2(5) . . . . ?
C17 C18 C19 O14 -139.0(5) . . . . ?
C29 C28 N4 C32 0.0 . . . . ?
C28 N4 C32 C31 0.0 . . . . ?
N4 C32 C31 C30 0.0 . . . . ?
C32 C31 C30 C29 0.0 . . . . ?
C31 C30 C29 C28 0.0 . . . . ?
N4 C28 C29 C30 0.0 . . . . ?
O11 C18 C20 C21 55.0(6) . . . . ?
C17 C18 C20 C21 178.5(4) . . . . ?
C19 C18 C20 C21 -63.4(5) . . . . ?
Sr1 O17 C21 O16 -137.3(5) . . . . ?
Sr1 O17 C21 C20 43.6(9) . . . . ?
Mo4 O16 C21 O17 166.0(4) . . . . ?
Mo4 O16 C21 C20 -14.9(7) . . . . ?
C18 C20 C21 O17 175.4(5) . . . . ?
C18 C20 C21 O16 -3.7(7) . . . . ?
Mo3 O19 C22 O20 -174.2(5) . . . . ?
Mo3 O19 C22 C23 8.5(7) . . . . ?
O20 C22 C23 C24 -131.5(6) . . . . ?
O19 C22 C23 C24 45.9(6) . . . . ?
Mo3 O18 C24 C23 49.2(5) . . . . ?
Mo5 O18 C24 C23 -149.1(3) . . . . ?
Mo3 O18 C24 C26 -74.4(4) . . . . ?
Mo5 O18 C24 C26 87.3(4) . . . . ?
Mo3 O18 C24 C25 166.8(3) . . . . ?
Mo5 O18 C24 C25 -31.5(4) . . . . ?
C22 C23 C24 O18 -74.0(5) . . . . ?
C22 C23 C24 C26 48.9(5) . . . . ?
C22 C23 C24 C25 168.2(4) . . . . ?
Mo5 O21 C25 O22 -159.3(4) . . . . ?
Mo5 O21 C25 C24 20.9(5) . . . . ?
O18 C24 C25 O22 -171.6(5) . . . . ?
C23 C24 C25 O22 -52.2(6) . . . . ?
C26 C24 C25 O22 68.7(6) . . . . ?
O18 C24 C25 O21 8.3(6) . . . . ?
C23 C24 C25 O21 127.7(4) . . . . ?
C26 C24 C25 O21 -111.4(5) . . . . ?
O18 C24 C26 C27 -62.4(5) . . . . ?
C23 C24 C26 C27 174.6(4) . . . . ?
C25 C24 C26 C27 55.9(5) . . . . ?
Sr1 O24 C27 O23 166.0(4) . . . . ?
Sr1 O24 C27 O23 -2.8(5) 2_666 . . . ?
Sr1 O24 C27 C26 -15.0(8) . . . . ?
Sr1 O24 C27 C26 176.2(3) 2_666 . . . ?
Sr1 O24 C27 Sr1 168.8(7) . . . 2_666 ?
Mo5 O23 C27 O24 -154.1(3) . . . . ?
Sr1 O23 C27 O24 2.5(4) 2_666 . . . ?
Mo5 O23 C27 C26 26.9(6) . . . . ?
Sr1 O23 C27 C26 -176.5(4) 2_666 . . . ?
Mo5 O23 C27 Sr1 -156.6(4) . . . 2_666 ?
C24 C26 C27 O24 -176.1(4) . . . . ?
C24 C26 C27 O23 3.0(6) . . . . ?
